data_7248898
loop_
_publ_author_name
'Gou, Yangyang'
'Gao, Ming'
'Wu, Yunlong'
'Zhou, Wei'
'Feng, Jiancheng'
'Zhang, Sheng'
'Wang, Xiaohong'
'Yin, Bing'

_publ_section_title
;
 Construction of porous 2D Dy3+ metal organic frameworks: solvent
 responsive magnetic dynamics under 0 Oe dc field and luminescent sensors
 for Fe3+ ions
;
_journal_issue 30
_journal_name_full CrystEngComm
_journal_page_first 4057
_journal_page_last 4072
_journal_paper_doi 10.1039/D4CE00556B
_journal_volume 26
_journal_year 2024
_chemical_formula_sum 'C93 H75 Dy2 N3 O15'
_chemical_formula_weight 1799.56
_space_group_crystal_system monoclinic
_space_group_IT_number 14
_space_group_name_Hall '-P 2yn'
_space_group_name_H-M_alt 'P 1 21/n 1'
_atom_sites_solution_hydrogens geom
_audit_creation_method SHELXL-2018/3
_audit_update_record
;
2024-05-28 deposited with the CCDC.	2024-06-20 downloaded from the CCDC.
;
_cell_angle_alpha 90
_cell_angle_beta 113.723(3)
_cell_angle_gamma 90
_cell_formula_units_Z 4
_cell_length_a 21.2717(5)
_cell_length_b 16.4895(3)
_cell_length_c 26.0856(7)
_cell_measurement_reflns_used 182094
_cell_measurement_temperature 293(2)
_cell_measurement_theta_max 74.2000
_cell_measurement_theta_min 2.4550
_cell_volume 8376.6(4)
_computing_structure_refinement 'SHELXL-2018/3 (Sheldrick, 2018)'
_computing_structure_solution 'SHELXT 2014/5 (Sheldrick, 2014)'
_diffrn_ambient_temperature 293(2)
_diffrn_measured_fraction_theta_full 0.989
_diffrn_measured_fraction_theta_max 0.956
_diffrn_measurement_device_type multi-scan
_diffrn_radiation_type CuK\a
_diffrn_radiation_wavelength 1.54184
_diffrn_reflns_av_R_equivalents 0.0395
_diffrn_reflns_av_unetI/netI 0.0357
_diffrn_reflns_Laue_measured_fraction_full 0.989
_diffrn_reflns_Laue_measured_fraction_max 0.956
_diffrn_reflns_limit_h_max 26
_diffrn_reflns_limit_h_min -25
_diffrn_reflns_limit_k_max 20
_diffrn_reflns_limit_k_min -15
_diffrn_reflns_limit_l_max 32
_diffrn_reflns_limit_l_min -32
_diffrn_reflns_number 53852
_diffrn_reflns_point_group_measured_fraction_full 0.989
_diffrn_reflns_point_group_measured_fraction_max 0.956
_diffrn_reflns_theta_full 67.684
_diffrn_reflns_theta_max 76.006
_diffrn_reflns_theta_min 3.519
_exptl_absorpt_coefficient_mu 9.975
_exptl_crystal_colour 'clear whiteish colourless'
_exptl_crystal_density_diffrn 1.427
_exptl_crystal_description block
_exptl_crystal_F_000 3624
_exptl_crystal_size_max 0.19
_exptl_crystal_size_mid 0.15
_exptl_crystal_size_min 0.15
_refine_diff_density_max 0.969
_refine_diff_density_min -1.743
_refine_diff_density_rms 0.094
_refine_ls_extinction_method none
_refine_ls_goodness_of_fit_ref 1.092
_refine_ls_hydrogen_treatment constr
_refine_ls_matrix_type full
_refine_ls_number_parameters 1167
_refine_ls_number_reflns 16708
_refine_ls_number_restraints 1118
_refine_ls_restrained_S_all 1.079
_refine_ls_R_factor_all 0.0838
_refine_ls_R_factor_gt 0.0603
_refine_ls_shift/su_max 0.002
_refine_ls_shift/su_mean 0.000
_refine_ls_structure_factor_coef Fsqd
_refine_ls_weighting_details 'w=1/[\s^2^(Fo^2^)+(0.0919P)^2^+9.0000P] where P=(Fo^2^+2Fc^2^)/3'
_refine_ls_weighting_scheme calc
_refine_ls_wR_factor_gt 0.1590
_refine_ls_wR_factor_ref 0.1756
_reflns_Friedel_coverage 0.000
_reflns_number_gt 12200
_reflns_number_total 16708
_reflns_threshold_expression 'I > 2\s(I)'
_cod_data_source_file d4ce00556b3.cif
_cod_data_source_block x
_cod_depositor_comments 'Adding full bibliography for 7248898--7248899.cif.'
_cod_original_sg_symbol_H-M 'P 21/n'
_cod_database_code 7248898
_shelx_shelxl_version_number 2018/3
_shelx_space_group_comment
;
The symmetry employed for this shelxl refinement is uniquely defined
by the following loop, which should always be used as a source of
symmetry information in preference to the above space-group names.
They are only intended as comments.
;

loop_
_space_group_symop_operation_xyz
'x, y, z'
'-x+1/2, y+1/2, -z+1/2'
'-x, -y, -z'
'x-1/2, -y-1/2, z-1/2'

loop_
_atom_site_label
_atom_site_type_symbol
_atom_site_fract_x
_atom_site_fract_y
_atom_site_fract_z
_atom_site_U_iso_or_equiv
_atom_site_adp_type
_atom_site_occupancy
_atom_site_site_symmetry_order
_atom_site_calc_flag
_atom_site_refinement_flags_posn
_atom_site_refinement_flags_adp
_atom_site_refinement_flags_occupancy
_atom_site_disorder_assembly
_atom_site_disorder_group
Dy1 Dy 0.69700(2) 0.03504(2) 0.75914(2) 0.05339(11) Uani 1 1 d . . . . .
Dy2 Dy 0.71855(2) 0.29509(2) 0.70831(2) 0.05611(11) Uani 1 1 d . . . . .
O1 O 0.7391(3) 0.2796(3) 0.80104(18) 0.0815(14) Uani 1 1 d . . . . .
O2 O 0.7178(3) 0.1503(3) 0.80846(19) 0.0874(16) Uani 1 1 d . . . . .
O3 O 1.1169(2) 0.2614(3) 1.2000(3) 0.0915(17) Uani 1 1 d . . . . .
O4 O 1.1000(2) 0.3932(3) 1.2027(2) 0.0755(13) Uani 1 1 d . . . . .
O5 O 0.6636(2) 0.4109(3) 0.7118(3) 0.0854(15) Uani 1 1 d . . . . .
O6 O 0.6877(2) 0.5421(3) 0.7191(2) 0.0785(14) Uani 1 1 d . . . . .
O7 O 0.2448(3) 0.6506(3) 0.35683(19) 0.0799(14) Uani 1 1 d . . . . .
O8 O 0.2507(3) 0.5171(3) 0.34967(19) 0.0805(14) Uani 1 1 d . . . . .
O9 O 0.7013(3) 0.0385(3) 0.67155(18) 0.0685(11) Uani 1 1 d . . . . .
O10 O 0.7275(2) 0.1691(3) 0.67654(18) 0.0698(12) Uani 1 1 d . . . . .
O11 O 0.3398(2) 0.2281(3) 0.2533(2) 0.0687(12) Uani 1 1 d . . . . .
O12 O 0.3171(2) 0.1019(2) 0.26528(16) 0.0546(9) Uani 1 1 d . . . . .
C1 C 0.7333(3) 0.2199(4) 0.8269(2) 0.0637(16) Uani 1 1 d . . . . .
C2 C 0.7458(4) 0.2317(4) 0.8882(2) 0.0654(16) Uani 1 1 d . . . . .
C3 C 0.7674(7) 0.3047(5) 0.9125(3) 0.128(5) Uani 1 1 d . . . . .
H3A H 0.773292 0.347387 0.891517 0.154 Uiso 1 1 calc R U . . .
C4 C 0.7806(7) 0.3159(5) 0.9681(3) 0.119(4) Uani 1 1 d . . . . .
H4A H 0.797281 0.365896 0.984454 0.142 Uiso 1 1 calc R U . . .
C5 C 0.7702(3) 0.2558(4) 1.0007(3) 0.0613(15) Uani 1 1 d . . . . .
C6 C 0.7476(4) 0.1828(4) 0.9745(3) 0.0726(19) Uani 1 1 d . . . . .
H6A H 0.739889 0.140264 0.994680 0.087 Uiso 1 1 calc R U . . .
C7 C 0.7358(4) 0.1705(4) 0.9186(3) 0.0707(18) Uani 1 1 d . . . . .
H7A H 0.720926 0.120144 0.902067 0.085 Uiso 1 1 calc R U . . .
C8 C 0.7888(3) 0.2677(4) 1.0612(2) 0.0584(14) Uani 1 1 d . . . . .
C9 C 0.7460(3) 0.2642(4) 1.0878(3) 0.0644(15) Uani 1 1 d . . . . .
C10 C 0.6707(4) 0.2550(6) 1.0614(4) 0.088(2) Uani 1 1 d . . . . .
C11 C 0.6329(5) 0.2793(12) 1.0059(6) 0.194(8) Uani 1 1 d . . . . .
H11A H 0.657071 0.296392 0.985114 0.232 Uiso 1 1 calc R U . . .
C12 C 0.5613(11) 0.2795(14) 0.9799(10) 0.211(9) Uani 1 1 d . U . . .
H12A H 0.535371 0.305793 0.946437 0.254 Uiso 1 1 calc R U . . .
C13 C 0.5331(8) 0.2320(12) 1.0132(11) 0.224(12) Uani 1 1 d . . . . .
H13A H 0.489847 0.209289 0.994176 0.269 Uiso 1 1 calc R U . . .
C14 C 0.5639(7) 0.2179(9) 1.0688(9) 0.173(7) Uani 1 1 d . . . . .
H14A H 0.539569 0.204365 1.090328 0.208 Uiso 1 1 calc R U . . .
C15 C 0.6354(5) 0.2256(7) 1.0913(6) 0.130(4) Uani 1 1 d . . . . .
H15A H 0.660129 0.210040 1.128310 0.156 Uiso 1 1 calc R U . . .
C16 C 0.7776(3) 0.2668(4) 1.1506(3) 0.0646(15) Uani 1 1 d . . . . .
C17 C 0.7663(5) 0.3311(5) 1.1796(3) 0.086(2) Uani 1 1 d . . . . .
H17A H 0.737103 0.372948 1.160201 0.103 Uiso 1 1 calc R U . . .
C18 C 0.7980(7) 0.3335(6) 1.2367(4) 0.116(4) Uani 1 1 d . . . . .
H18A H 0.790090 0.377276 1.255801 0.139 Uiso 1 1 calc R U . . .
C19 C 0.8412(6) 0.2731(7) 1.2662(4) 0.110(3) Uani 1 1 d . . . . .
H19A H 0.862521 0.275768 1.305075 0.132 Uiso 1 1 calc R U . . .
C20 C 0.8528(5) 0.2081(6) 1.2382(4) 0.098(3) Uani 1 1 d . . . . .
H20A H 0.882200 0.166619 1.257977 0.118 Uiso 1 1 calc R U . . .
C21 C 0.8209(4) 0.2050(5) 1.1813(3) 0.080(2) Uani 1 1 d . . . . .
H21A H 0.828333 0.160517 1.162525 0.096 Uiso 1 1 calc R U . . .
C22 C 0.8637(3) 0.2842(4) 1.0927(2) 0.0541(13) Uani 1 1 d . . . . .
C23 C 0.8876(3) 0.3562(4) 1.1214(3) 0.0615(15) Uani 1 1 d . . . . .
H23A H 0.856354 0.396205 1.120629 0.074 Uiso 1 1 calc R U . . .
C24 C 0.9568(3) 0.3695(4) 1.1511(3) 0.0633(15) Uani 1 1 d . . . . .
H24A H 0.971747 0.419045 1.168914 0.076 Uiso 1 1 calc R U . . .
C25 C 1.0043(3) 0.3103(4) 1.1547(3) 0.0615(15) Uani 1 1 d . . . . .
C26 C 0.9803(3) 0.2390(4) 1.1276(4) 0.080(2) Uani 1 1 d . . . . .
H26A H 1.011393 0.197622 1.130651 0.096 Uiso 1 1 calc R U . . .
C27 C 0.9111(3) 0.2260(4) 1.0954(4) 0.078(2) Uani 1 1 d . . . . .
H27A H 0.896695 0.177832 1.075628 0.094 Uiso 1 1 calc R U . . .
C28 C 1.0800(3) 0.3231(4) 1.1884(3) 0.0682(17) Uani 1 1 d . . . . .
C29 C 0.6465(3) 0.4843(5) 0.7073(3) 0.0665(17) Uani 1 1 d . . . . .
C30 C 0.5719(3) 0.5045(4) 0.6868(3) 0.0607(15) Uani 1 1 d . . . . .
C31 C 0.5265(3) 0.4483(4) 0.6920(3) 0.0746(19) Uani 1 1 d . . . . .
H31A H 0.542851 0.398203 0.708276 0.089 Uiso 1 1 calc R U . . .
C32 C 0.4575(4) 0.4654(4) 0.6736(3) 0.0747(19) Uani 1 1 d . . . . .
H32A H 0.428125 0.428819 0.679908 0.090 Uiso 1 1 calc R U . . .
C33 C 0.4319(3) 0.5381(4) 0.6454(2) 0.0564(14) Uani 1 1 d . . . . .
C34 C 0.4774(3) 0.5928(4) 0.6399(3) 0.0670(16) Uani 1 1 d . . . . .
H34A H 0.460968 0.641120 0.620870 0.080 Uiso 1 1 calc R U . . .
C35 C 0.5469(3) 0.5774(4) 0.6620(3) 0.0686(17) Uani 1 1 d . . . . .
H35A H 0.576991 0.616944 0.659999 0.082 Uiso 1 1 calc R U . . .
C36 C 0.3557(3) 0.5518(4) 0.6183(2) 0.0557(13) Uani 1 1 d . . . . .
C37 C 0.3151(3) 0.5540(4) 0.6472(2) 0.0589(14) Uani 1 1 d . . . . .
C38 C 0.2389(3) 0.5515(4) 0.6185(3) 0.0647(16) Uani 1 1 d . . . . .
C39 C 0.1993(4) 0.6138(6) 0.6271(3) 0.087(2) Uani 1 1 d . . . . .
H39A H 0.219797 0.654922 0.652806 0.105 Uiso 1 1 calc R U . . .
C40 C 0.1283(4) 0.6125(7) 0.5962(4) 0.106(3) Uani 1 1 d . . . . .
H40A H 0.101962 0.655827 0.599141 0.127 Uiso 1 1 calc R U . . .
C41 C 0.0971(4) 0.5505(8) 0.5623(4) 0.108(3) Uani 1 1 d . . . . .
H41A H 0.049619 0.550259 0.543058 0.130 Uiso 1 1 calc R U . . .
C42 C 0.1358(4) 0.4868(6) 0.5561(4) 0.097(3) Uani 1 1 d . . . . .
H42A H 0.114103 0.442886 0.533584 0.116 Uiso 1 1 calc R U . . .
C43 C 0.2053(4) 0.4882(5) 0.5827(3) 0.082(2) Uani 1 1 d . . . . .
H43A H 0.230886 0.446174 0.576909 0.099 Uiso 1 1 calc R U . . .
C44 C 0.3436(3) 0.5598(4) 0.7094(3) 0.0655(16) Uani 1 1 d . . . . .
C45 C 0.3911(4) 0.6178(6) 0.7377(3) 0.087(2) Uani 1 1 d . . . . .
H45A H 0.406863 0.653393 0.717884 0.104 Uiso 1 1 calc R U . . .
C46 C 0.4166(5) 0.6242(7) 0.7967(4) 0.112(3) Uani 1 1 d . . . . .
H46A H 0.448724 0.663714 0.815605 0.135 Uiso 1 1 calc R U . . .
C47 C 0.3935(5) 0.5721(8) 0.8253(4) 0.113(3) Uani 1 1 d . . . . .
H47A H 0.409565 0.576435 0.864034 0.136 Uiso 1 1 calc R U . . .
C48 C 0.3470(5) 0.5134(7) 0.7981(4) 0.100(3) Uani 1 1 d . . . . .
H48A H 0.332974 0.476713 0.818458 0.120 Uiso 1 1 calc R U . . .
C49 C 0.3203(4) 0.5080(5) 0.7395(3) 0.081(2) Uani 1 1 d . . . . .
H49A H 0.286935 0.469480 0.720989 0.097 Uiso 1 1 calc R U . . .
C50 C 0.3277(3) 0.5589(4) 0.5560(2) 0.0553(13) Uani 1 1 d . . . . .
C51 C 0.2814(3) 0.6190(4) 0.5274(3) 0.0637(16) Uani 1 1 d . . . . .
H51A H 0.265663 0.654906 0.547092 0.076 Uiso 1 1 calc R U . . .
C52 C 0.2580(4) 0.6262(4) 0.4695(3) 0.0660(16) Uani 1 1 d . . . . .
H52A H 0.227696 0.667633 0.451055 0.079 Uiso 1 1 calc R U . . .
C53 C 0.2795(3) 0.5725(4) 0.4393(2) 0.0570(14) Uani 1 1 d . . . . .
C54 C 0.3248(4) 0.5121(4) 0.4676(3) 0.0670(16) Uani 1 1 d . . . . .
H54A H 0.338679 0.474640 0.447678 0.080 Uiso 1 1 calc R U . . .
C55 C 0.3498(4) 0.5064(4) 0.5249(3) 0.0648(16) Uani 1 1 d . . . . .
H55A H 0.382075 0.466723 0.543278 0.078 Uiso 1 1 calc R U . . .
C56 C 0.2569(3) 0.5810(4) 0.3772(3) 0.0630(15) Uani 1 1 d . . . . .
C57 C 0.7099(3) 0.1025(4) 0.6498(3) 0.0601(15) Uani 1 1 d . . . . .
C58 C 0.6977(3) 0.1011(4) 0.5892(2) 0.0590(14) Uani 1 1 d . . . . .
C59 C 0.7079(5) 0.1685(4) 0.5628(3) 0.090(3) Uani 1 1 d . . . . .
H59A H 0.725628 0.215363 0.583391 0.108 Uiso 1 1 calc R U . . .
C60 C 0.6919(5) 0.1678(5) 0.5054(3) 0.093(3) Uani 1 1 d . . . . .
H60A H 0.698243 0.214630 0.488191 0.112 Uiso 1 1 calc R U . . .
C61 C 0.6675(3) 0.1002(4) 0.4743(2) 0.0564(14) Uani 1 1 d . . . . .
C62 C 0.6599(5) 0.0314(4) 0.5009(3) 0.080(2) Uani 1 1 d . . . . .
H62A H 0.644304 -0.016109 0.480465 0.096 Uiso 1 1 calc R U . . .
C63 C 0.6753(4) 0.0317(4) 0.5585(3) 0.078(2) Uani 1 1 d . . . . .
H63A H 0.670358 -0.015541 0.575949 0.093 Uiso 1 1 calc R U . . .
C64 C 0.6472(3) 0.1038(4) 0.4128(2) 0.0565(14) Uani 1 1 d . . . . .
C65 C 0.6921(3) 0.0964(4) 0.3884(3) 0.0626(15) Uani 1 1 d D . . . .
C66 C 0.7674(3) 0.0828(9) 0.4207(6) 0.089(3) Uani 0.557(9) 1 d DG U P A 1
C67 C 0.7902(5) 0.0050(8) 0.4397(7) 0.111(4) Uani 0.557(9) 1 d G U P A 1
H67A H 0.758702 -0.035647 0.436977 0.133 Uiso 0.557(9) 1 calc R U P A 1
C68 C 0.8601(6) -0.0120(7) 0.4628(6) 0.122(4) Uani 0.557(9) 1 d G U P A 1
H68A H 0.875381 -0.064041 0.475546 0.146 Uiso 0.557(9) 1 calc R U P A 1
C69 C 0.9072(3) 0.0487(9) 0.4669(6) 0.120(4) Uani 0.557(9) 1 d G U P A 1
H69A H 0.953975 0.037362 0.482400 0.143 Uiso 0.557(9) 1 calc R U P A 1
C70 C 0.8844(4) 0.1265(8) 0.4479(6) 0.123(4) Uani 0.557(9) 1 d G U P A 1
H70A H 0.915891 0.167160 0.450686 0.148 Uiso 0.557(9) 1 calc R U P A 1
C71 C 0.8145(5) 0.1435(7) 0.4248(6) 0.117(4) Uani 0.557(9) 1 d G U P A 1
H71A H 0.799212 0.195556 0.412116 0.141 Uiso 0.557(9) 1 calc R U P A 1
C66B C 0.7681(4) 0.0884(12) 0.4257(7) 0.098(4) Uani 0.443(9) 1 d DG U P A 2
C67B C 0.8056(6) 0.0183(10) 0.4287(8) 0.107(4) Uani 0.443(9) 1 d G U P A 2
H67B H 0.784009 -0.027217 0.408018 0.128 Uiso 0.443(9) 1 calc R U P A 2
C68B C 0.8754(6) 0.0160(10) 0.4626(8) 0.114(4) Uani 0.443(9) 1 d G U P A 2
H68B H 0.900512 -0.030917 0.464668 0.137 Uiso 0.443(9) 1 calc R U P A 2
C69B C 0.9077(4) 0.0840(11) 0.4935(7) 0.126(4) Uani 0.443(9) 1 d G U P A 2
H69B H 0.954379 0.082524 0.516258 0.151 Uiso 0.443(9) 1 calc R U P A 2
C70B C 0.8701(7) 0.1542(10) 0.4905(8) 0.127(4) Uani 0.443(9) 1 d G U P A 2
H70B H 0.891742 0.199667 0.511199 0.153 Uiso 0.443(9) 1 calc R U P A 2
C71B C 0.8003(6) 0.1564(10) 0.4566(8) 0.118(4) Uani 0.443(9) 1 d G U P A 2
H71B H 0.775238 0.203368 0.454550 0.141 Uiso 0.443(9) 1 calc R U P A 2
C72 C 0.6720(3) 0.0948(4) 0.3269(3) 0.0657(16) Uani 1 1 d . . . . .
C73 C 0.6993(6) 0.1475(7) 0.3011(4) 0.126(4) Uani 1 1 d . . . . .
H73A H 0.731355 0.185189 0.323023 0.152 Uiso 1 1 calc R U . . .
C74 C 0.6817(8) 0.1478(9) 0.2443(6) 0.162(6) Uani 1 1 d . . . . .
H74A H 0.699338 0.187326 0.228321 0.195 Uiso 1 1 calc R U . . .
C75 C 0.6392(6) 0.0908(7) 0.2120(4) 0.117(3) Uani 1 1 d . . . . .
H75A H 0.627224 0.089869 0.173561 0.140 Uiso 1 1 calc R U . . .
C76 C 0.6139(6) 0.0341(6) 0.2368(4) 0.110(3) Uani 1 1 d . . . . .
H76A H 0.585598 -0.006896 0.215197 0.132 Uiso 1 1 calc R U . . .
C77 C 0.6297(5) 0.0369(5) 0.2937(3) 0.094(3) Uani 1 1 d . . . . .
H77A H 0.610921 -0.001638 0.309479 0.112 Uiso 1 1 calc R U . . .
C78 C 0.5719(3) 0.1192(4) 0.3786(2) 0.0537(13) Uani 1 1 d . . . . .
C79 C 0.5213(3) 0.0714(4) 0.3832(3) 0.0634(15) Uani 1 1 d . . . . .
H79A H 0.533818 0.029631 0.409383 0.076 Uiso 1 1 calc R U . . .
C80 C 0.4533(3) 0.0836(4) 0.3505(3) 0.0626(15) Uani 1 1 d . . . . .
H80A H 0.420539 0.049062 0.353742 0.075 Uiso 1 1 calc R U . . .
C81 C 0.4328(3) 0.1471(4) 0.3125(2) 0.0548(13) Uani 1 1 d . . . . .
C82 C 0.4834(3) 0.1991(4) 0.3104(3) 0.0643(16) Uani 1 1 d . . . . .
H82A H 0.470660 0.244232 0.287050 0.077 Uiso 1 1 calc R U . . .
C83 C 0.5515(3) 0.1849(4) 0.3422(3) 0.0655(16) Uani 1 1 d . . . . .
H83A H 0.584496 0.219516 0.339460 0.079 Uiso 1 1 calc R U . . .
C84 C 0.3600(3) 0.1608(4) 0.2756(2) 0.0557(13) Uani 1 1 d . . . . .
O13 O 0.6092(3) 0.0014(5) 0.7884(3) 0.111(2) Uani 1 1 d D U . . .
N1 N 0.5768(10) -0.0464(13) 0.8582(7) 0.137(4) Uani 0.505(10) 1 d D U P B 1
C85 C 0.5955(19) 0.0180(14) 0.8305(11) 0.158(6) Uani 0.505(10) 1 d D U P B 1
H85A H 0.597701 0.071186 0.842965 0.190 Uiso 0.505(10) 1 calc R U P B 1
C86 C 0.5672(16) -0.0417(18) 0.9068(9) 0.175(8) Uani 0.505(10) 1 d D U P B 1
H86A H 0.554909 -0.094210 0.915801 0.263 Uiso 0.505(10) 1 calc R U P B 1
H86B H 0.608966 -0.023929 0.936575 0.263 Uiso 0.505(10) 1 calc R U P B 1
H86C H 0.531158 -0.003815 0.902342 0.263 Uiso 0.505(10) 1 calc R U P B 1
C87 C 0.5644(18) -0.1280(13) 0.8280(12) 0.212(9) Uani 0.505(10) 1 d D U P B 1
H87A H 0.572844 -0.122978 0.794659 0.318 Uiso 0.505(10) 1 calc R U P B 1
H87B H 0.594853 -0.167885 0.852237 0.318 Uiso 0.505(10) 1 calc R U P B 1
H87C H 0.517700 -0.144555 0.818171 0.318 Uiso 0.505(10) 1 calc R U P B 1
N1B N 0.5641(10) 0.0419(14) 0.8517(8) 0.142(5) Uani 0.495(10) 1 d D U P B 2
C85B C 0.5915(18) -0.0189(14) 0.8263(11) 0.150(6) Uani 0.495(10) 1 d D U P B 2
H85B H 0.595816 -0.072460 0.838314 0.180 Uiso 0.495(10) 1 calc R U P B 2
C86B C 0.5741(18) 0.038(2) 0.9082(8) 0.205(9) Uani 0.495(10) 1 d D U P B 2
H86D H 0.552084 0.083594 0.917027 0.307 Uiso 0.495(10) 1 calc R U P B 2
H86E H 0.554614 -0.011313 0.914875 0.307 Uiso 0.495(10) 1 calc R U P B 2
H86F H 0.622361 0.039266 0.931491 0.307 Uiso 0.495(10) 1 calc R U P B 2
C87B C 0.5444(17) 0.1206(14) 0.8220(12) 0.211(10) Uani 0.495(10) 1 d D U P B 2
H87D H 0.539356 0.114247 0.783966 0.316 Uiso 0.495(10) 1 calc R U P B 2
H87E H 0.501596 0.138476 0.822397 0.316 Uiso 0.495(10) 1 calc R U P B 2
H87F H 0.579330 0.160169 0.840422 0.316 Uiso 0.495(10) 1 calc R U P B 2
O14 O 0.6256(5) 0.3069(7) 0.6117(4) 0.172(4) Uani 1 1 d D U . . .
N2 N 0.5383(15) 0.3015(14) 0.5190(11) 0.181(7) Uani 0.557(9) 1 d D U P A 1
C88 C 0.5851(11) 0.2714(15) 0.5710(8) 0.177(6) Uani 0.557(9) 1 d D U P A 1
H88A H 0.584963 0.215299 0.574725 0.212 Uiso 0.557(9) 1 calc R U P A 1
C89 C 0.5165(14) 0.3885(11) 0.5157(12) 0.186(8) Uani 0.557(9) 1 d D U P A 1
H89A H 0.484849 0.400672 0.478139 0.279 Uiso 0.557(9) 1 calc R U P A 1
H89B H 0.494662 0.397533 0.540974 0.279 Uiso 0.557(9) 1 calc R U P A 1
H89C H 0.556078 0.422889 0.525731 0.279 Uiso 0.557(9) 1 calc R U P A 1
C90 C 0.4859(11) 0.2476(14) 0.4805(8) 0.183(8) Uani 0.557(9) 1 d D U P A 1
H90A H 0.458321 0.277017 0.447290 0.275 Uiso 0.557(9) 1 calc R U P A 1
H90B H 0.507664 0.202795 0.470786 0.275 Uiso 0.557(9) 1 calc R U P A 1
H90C H 0.457227 0.227779 0.498335 0.275 Uiso 0.557(9) 1 calc R U P A 1
N2B N 0.5291(17) 0.3154(16) 0.5286(12) 0.173(7) Uani 0.443(9) 1 d D U P A 2
C88B C 0.5814(12) 0.3504(16) 0.5762(9) 0.171(7) Uani 0.443(9) 1 d D U P A 2
H88B H 0.582798 0.406300 0.581100 0.205 Uiso 0.443(9) 1 calc R U P A 2
C90B C 0.4781(13) 0.3709(17) 0.4875(11) 0.185(9) Uani 0.443(9) 1 d D U P A 2
H90D H 0.445717 0.339611 0.457451 0.277 Uiso 0.443(9) 1 calc R U P A 2
H90E H 0.454373 0.400817 0.505821 0.277 Uiso 0.443(9) 1 calc R U P A 2
H90F H 0.501582 0.407904 0.472837 0.277 Uiso 0.443(9) 1 calc R U P A 2
C89B C 0.5280(19) 0.2326(15) 0.5136(15) 0.194(9) Uani 0.443(9) 1 d D U P A 2
H89D H 0.487971 0.222221 0.480026 0.292 Uiso 0.443(9) 1 calc R U P A 2
H89E H 0.568444 0.220297 0.507370 0.292 Uiso 0.443(9) 1 calc R U P A 2
H89F H 0.526774 0.199104 0.543343 0.292 Uiso 0.443(9) 1 calc R U P A 2
O15 O 0.9000(13) 0.258(2) 0.5996(11) 0.237(9) Uani 0.5 1 d D U P . .
N3 N 0.8887(11) 0.1472(14) 0.6427(9) 0.169(7) Uani 0.5 1 d D U P . .
C91 C 0.8952(16) 0.2350(13) 0.6434(12) 0.173(9) Uani 0.5 1 d D U P . .
H91A H 0.895844 0.268844 0.672136 0.207 Uiso 0.5 1 calc R U P . .
C92 C 0.8908(12) 0.1058(16) 0.6910(10) 0.167(8) Uani 0.5 1 d D U P . .
H92A H 0.887441 0.144254 0.717380 0.250 Uiso 0.5 1 calc R U P . .
H92B H 0.853052 0.068404 0.680531 0.250 Uiso 0.5 1 calc R U P . .
H92C H 0.933248 0.076558 0.707689 0.250 Uiso 0.5 1 calc R U P . .
C93 C 0.8928(18) 0.1032(19) 0.5962(11) 0.27(2) Uani 0.5 1 d D U P . .
H93A H 0.890563 0.140734 0.567392 0.412 Uiso 0.5 1 calc R U P . .
H93B H 0.935331 0.073922 0.608744 0.412 Uiso 0.5 1 calc R U P . .
H93C H 0.855135 0.065768 0.581586 0.412 Uiso 0.5 1 calc R U P . .
O16 O 0.5279(15) 0.2682(18) 0.8276(12) 0.259(12) Uani 0.5 1 d D U P . .
N4 N 0.5773(19) 0.3929(17) 0.841(2) 0.294(16) Uani 0.5 1 d D U P . .
C94 C 0.576(2) 0.3113(19) 0.820(2) 0.277(17) Uani 0.5 1 d D U P . .
H94 H 0.604174 0.292395 0.802876 0.332 Uiso 0.5 1 calc R U P . .
C95 C 0.520(2) 0.412(2) 0.855(2) 0.297(18) Uani 0.5 1 d D U P . .
H95A H 0.490558 0.365712 0.848250 0.445 Uiso 0.5 1 calc R U P . .
H95B H 0.535810 0.428391 0.893105 0.445 Uiso 0.5 1 calc R U P . .
H95C H 0.494166 0.456149 0.831098 0.445 Uiso 0.5 1 calc R U P . .
C96 C 0.629(2) 0.449(2) 0.846(2) 0.294(19) Uani 0.5 1 d D U P . .
H96A H 0.662030 0.423291 0.835396 0.441 Uiso 0.5 1 calc R U P . .
H96B H 0.608780 0.494235 0.822414 0.441 Uiso 0.5 1 calc R U P . .
H96C H 0.650423 0.466477 0.884421 0.441 Uiso 0.5 1 calc R U P . .

loop_
_atom_site_aniso_label
_atom_site_aniso_U_11
_atom_site_aniso_U_22
_atom_site_aniso_U_33
_atom_site_aniso_U_23
_atom_site_aniso_U_13
_atom_site_aniso_U_12
Dy1 0.05631(19) 0.0568(2) 0.04127(18) 0.00394(14) 0.01364(14) 0.00365(15)
Dy2 0.05527(19) 0.0597(2) 0.0485(2) -0.00043(15) 0.01582(15) -0.00385(15)
O1 0.100(4) 0.100(4) 0.038(2) 0.002(2) 0.021(2) -0.025(3)
O2 0.124(4) 0.073(3) 0.047(3) -0.010(2) 0.015(3) 0.013(3)
O3 0.051(2) 0.068(3) 0.133(5) -0.004(3) 0.014(3) 0.006(2)
O4 0.050(2) 0.073(3) 0.085(3) -0.008(2) 0.009(2) -0.004(2)
O5 0.066(3) 0.073(3) 0.110(4) 0.012(3) 0.027(3) 0.021(2)
O6 0.056(2) 0.089(3) 0.075(3) -0.020(3) 0.010(2) -0.004(2)
O7 0.130(4) 0.064(3) 0.051(3) 0.003(2) 0.042(3) 0.004(3)
O8 0.113(4) 0.073(3) 0.043(2) -0.014(2) 0.019(2) -0.004(3)
O9 0.088(3) 0.068(3) 0.047(2) 0.004(2) 0.025(2) -0.001(2)
O10 0.086(3) 0.063(3) 0.052(2) -0.014(2) 0.019(2) -0.003(2)
O11 0.060(2) 0.061(3) 0.069(3) 0.008(2) 0.009(2) 0.004(2)
O12 0.055(2) 0.056(2) 0.046(2) -0.0014(17) 0.0133(17) -0.0041(18)
C1 0.064(4) 0.081(4) 0.034(3) -0.003(3) 0.007(3) -0.001(3)
C2 0.077(4) 0.069(4) 0.039(3) -0.004(3) 0.013(3) -0.003(3)
C3 0.238(13) 0.083(6) 0.053(4) -0.012(4) 0.048(6) -0.079(7)
C4 0.219(12) 0.074(5) 0.052(4) -0.013(4) 0.042(6) -0.059(6)
C5 0.066(4) 0.064(4) 0.046(3) -0.003(3) 0.016(3) -0.005(3)
C6 0.093(5) 0.070(4) 0.044(3) 0.000(3) 0.016(3) -0.017(4)
C7 0.099(5) 0.055(3) 0.049(3) -0.002(3) 0.020(3) -0.005(3)
C8 0.058(3) 0.064(3) 0.044(3) -0.003(3) 0.010(3) 0.000(3)
C9 0.058(3) 0.073(4) 0.060(4) -0.009(3) 0.021(3) -0.003(3)
C10 0.059(4) 0.102(6) 0.092(6) -0.024(5) 0.018(4) 0.003(4)
C11 0.064(6) 0.37(3) 0.111(9) -0.029(12) 0.000(6) 0.057(10)
C12 0.187(12) 0.225(12) 0.206(12) -0.002(9) 0.061(9) 0.021(8)
C13 0.106(10) 0.184(17) 0.26(2) -0.029(16) -0.057(13) -0.015(10)
C14 0.096(8) 0.163(13) 0.27(2) -0.003(14) 0.090(12) -0.024(9)
C15 0.069(5) 0.149(10) 0.166(11) 0.040(8) 0.041(6) -0.013(6)
C16 0.066(4) 0.074(4) 0.059(4) -0.005(3) 0.032(3) -0.004(3)
C17 0.119(6) 0.090(5) 0.067(5) -0.001(4) 0.056(5) 0.009(5)
C18 0.193(12) 0.092(6) 0.089(7) -0.015(5) 0.084(8) 0.000(7)
C19 0.161(10) 0.116(7) 0.055(5) -0.003(5) 0.044(6) -0.003(7)
C20 0.116(7) 0.112(7) 0.066(5) 0.011(5) 0.036(5) 0.020(5)
C21 0.092(5) 0.093(5) 0.060(4) 0.002(4) 0.036(4) 0.013(4)
C22 0.052(3) 0.063(3) 0.044(3) -0.003(3) 0.016(2) -0.002(3)
C23 0.051(3) 0.064(4) 0.063(4) -0.010(3) 0.016(3) 0.002(3)
C24 0.059(3) 0.064(4) 0.058(4) -0.011(3) 0.014(3) -0.001(3)
C25 0.049(3) 0.062(4) 0.066(4) 0.000(3) 0.015(3) -0.001(3)
C26 0.056(4) 0.061(4) 0.111(6) -0.015(4) 0.023(4) 0.000(3)
C27 0.062(4) 0.061(4) 0.105(6) -0.026(4) 0.025(4) -0.003(3)
C28 0.055(3) 0.066(4) 0.075(4) -0.001(3) 0.017(3) -0.001(3)
C29 0.055(3) 0.084(5) 0.049(3) -0.006(3) 0.010(3) 0.010(3)
C30 0.056(3) 0.063(4) 0.053(3) 0.001(3) 0.012(3) 0.002(3)
C31 0.063(4) 0.063(4) 0.085(5) 0.017(4) 0.017(3) 0.014(3)
C32 0.063(4) 0.067(4) 0.083(5) 0.017(4) 0.017(3) -0.003(3)
C33 0.060(3) 0.064(3) 0.040(3) 0.001(3) 0.015(3) 0.001(3)
C34 0.062(4) 0.064(4) 0.065(4) 0.013(3) 0.015(3) 0.007(3)
C35 0.060(4) 0.071(4) 0.069(4) 0.003(3) 0.021(3) -0.004(3)
C36 0.060(3) 0.064(3) 0.038(3) 0.002(2) 0.014(2) 0.002(3)
C37 0.066(3) 0.068(4) 0.041(3) -0.001(3) 0.020(3) 0.002(3)
C38 0.065(4) 0.084(4) 0.048(3) 0.003(3) 0.026(3) 0.006(3)
C39 0.073(4) 0.118(7) 0.064(4) -0.006(4) 0.021(4) 0.016(4)
C40 0.076(5) 0.154(9) 0.076(5) -0.008(6) 0.018(4) 0.034(6)
C41 0.063(5) 0.181(11) 0.068(5) -0.003(6) 0.013(4) -0.007(6)
C42 0.075(5) 0.118(7) 0.086(6) -0.008(5) 0.020(4) -0.023(5)
C43 0.077(5) 0.092(5) 0.072(5) -0.002(4) 0.024(4) -0.011(4)
C44 0.067(4) 0.084(4) 0.044(3) 0.002(3) 0.021(3) 0.009(3)
C45 0.086(5) 0.112(6) 0.057(4) -0.011(4) 0.024(4) -0.013(5)
C46 0.113(7) 0.157(10) 0.053(5) -0.018(5) 0.020(5) -0.019(7)
C47 0.102(7) 0.181(11) 0.047(4) 0.000(6) 0.020(4) 0.013(7)
C48 0.122(7) 0.125(7) 0.067(5) 0.021(5) 0.052(5) 0.018(6)
C49 0.095(5) 0.093(5) 0.060(4) 0.013(4) 0.036(4) 0.007(4)
C50 0.057(3) 0.069(4) 0.039(3) 0.000(3) 0.018(2) 0.002(3)
C51 0.076(4) 0.068(4) 0.048(3) 0.000(3) 0.026(3) 0.014(3)
C52 0.076(4) 0.071(4) 0.043(3) 0.002(3) 0.016(3) 0.006(3)
C53 0.067(3) 0.060(3) 0.040(3) 0.000(2) 0.018(3) -0.002(3)
C54 0.085(4) 0.063(4) 0.053(4) -0.007(3) 0.027(3) 0.007(3)
C55 0.074(4) 0.070(4) 0.046(3) 0.005(3) 0.020(3) 0.016(3)
C56 0.072(4) 0.074(4) 0.042(3) -0.001(3) 0.021(3) -0.005(3)
C57 0.056(3) 0.069(4) 0.052(3) -0.003(3) 0.017(3) 0.000(3)
C58 0.062(3) 0.063(4) 0.045(3) -0.003(3) 0.015(3) -0.002(3)
C59 0.148(8) 0.064(4) 0.045(4) -0.006(3) 0.024(4) -0.028(5)
C60 0.151(8) 0.067(4) 0.054(4) -0.006(3) 0.033(5) -0.032(5)
C61 0.055(3) 0.067(4) 0.043(3) -0.001(3) 0.014(2) -0.001(3)
C62 0.120(6) 0.058(4) 0.052(4) -0.007(3) 0.026(4) -0.004(4)
C63 0.118(6) 0.056(4) 0.051(4) 0.001(3) 0.025(4) -0.002(4)
C64 0.056(3) 0.059(3) 0.047(3) 0.002(3) 0.012(3) -0.001(3)
C65 0.058(3) 0.067(4) 0.059(4) -0.002(3) 0.020(3) 0.001(3)
C66 0.052(5) 0.119(7) 0.096(6) -0.012(6) 0.028(5) -0.008(5)
C67 0.061(5) 0.132(7) 0.114(7) -0.013(6) 0.010(6) 0.014(5)
C68 0.074(6) 0.136(7) 0.129(7) -0.013(6) 0.014(6) 0.005(6)
C69 0.068(5) 0.143(7) 0.125(7) -0.025(6) 0.015(6) 0.004(6)
C70 0.072(5) 0.149(7) 0.128(7) -0.003(7) 0.019(6) -0.011(6)
C71 0.065(5) 0.142(7) 0.121(7) -0.005(6) 0.013(6) -0.009(5)
C66B 0.054(6) 0.124(7) 0.106(7) -0.013(6) 0.022(6) -0.006(6)
C67B 0.059(6) 0.132(7) 0.113(7) -0.015(6) 0.017(6) 0.003(6)
C68B 0.064(6) 0.133(8) 0.127(7) -0.012(7) 0.019(6) -0.002(6)
C69B 0.070(6) 0.145(8) 0.132(7) -0.017(7) 0.009(6) 0.003(6)
C70B 0.076(6) 0.141(7) 0.132(7) -0.017(7) 0.007(6) -0.001(6)
C71B 0.066(6) 0.137(7) 0.128(7) -0.018(7) 0.015(6) -0.004(6)
C72 0.066(4) 0.075(4) 0.063(4) 0.003(3) 0.033(3) 0.002(3)
C73 0.151(9) 0.159(10) 0.077(6) -0.009(6) 0.054(6) -0.065(8)
C74 0.225(16) 0.183(13) 0.121(10) -0.009(9) 0.114(11) -0.079(12)
C75 0.163(10) 0.141(9) 0.073(6) 0.001(6) 0.076(7) -0.006(8)
C76 0.160(10) 0.095(6) 0.061(5) -0.007(4) 0.030(6) -0.011(6)
C77 0.132(7) 0.084(5) 0.056(4) -0.001(4) 0.029(5) -0.021(5)
C78 0.054(3) 0.058(3) 0.042(3) 0.001(2) 0.012(2) 0.002(3)
C79 0.058(3) 0.072(4) 0.051(3) 0.013(3) 0.012(3) -0.002(3)
C80 0.052(3) 0.072(4) 0.056(4) 0.006(3) 0.015(3) -0.008(3)
C81 0.055(3) 0.059(3) 0.044(3) -0.004(2) 0.014(2) -0.005(3)
C82 0.062(4) 0.055(3) 0.064(4) 0.012(3) 0.013(3) -0.001(3)
C83 0.052(3) 0.066(4) 0.072(4) 0.010(3) 0.018(3) -0.006(3)
C84 0.055(3) 0.062(4) 0.045(3) -0.001(3) 0.014(2) 0.003(3)
O13 0.099(4) 0.160(5) 0.098(4) 0.018(4) 0.063(3) -0.008(4)
N1 0.118(8) 0.217(11) 0.113(8) 0.000(9) 0.084(6) -0.031(9)
C85 0.124(9) 0.220(11) 0.137(10) 0.000(10) 0.061(8) -0.021(10)
C86 0.152(13) 0.241(15) 0.129(13) -0.004(13) 0.052(11) -0.021(14)
C87 0.185(14) 0.245(16) 0.175(15) -0.004(15) 0.040(14) -0.009(15)
N1B 0.117(8) 0.225(11) 0.118(8) 0.001(9) 0.084(7) -0.013(9)
C85B 0.121(9) 0.216(11) 0.125(9) -0.002(10) 0.061(8) -0.017(10)
C86B 0.177(14) 0.253(16) 0.162(14) 0.005(14) 0.044(13) -0.033(14)
C87B 0.174(14) 0.243(16) 0.174(15) -0.006(15) 0.027(14) -0.038(15)
O14 0.115(6) 0.264(10) 0.111(6) 0.019(6) 0.019(4) -0.010(6)
N2 0.117(9) 0.273(13) 0.127(10) 0.025(10) 0.023(8) 0.004(10)
C88 0.109(9) 0.273(13) 0.117(10) 0.020(11) 0.013(8) -0.002(11)
C89 0.140(13) 0.274(17) 0.137(13) 0.020(14) 0.050(11) -0.026(14)
C90 0.133(12) 0.293(17) 0.109(12) -0.021(13) 0.033(10) 0.002(14)
N2B 0.118(9) 0.277(13) 0.106(10) 0.027(10) 0.026(8) 0.001(11)
C88B 0.104(9) 0.275(14) 0.110(10) 0.026(11) 0.019(8) -0.002(11)
C90B 0.124(13) 0.292(17) 0.111(13) 0.033(14) 0.019(12) -0.008(14)
C89B 0.137(14) 0.286(18) 0.134(14) 0.009(15) 0.027(12) 0.013(16)
O15 0.173(14) 0.305(19) 0.215(18) 0.042(16) 0.059(14) 0.050(15)
N3 0.117(10) 0.230(14) 0.160(13) 0.011(12) 0.054(10) 0.037(11)
C91 0.142(12) 0.218(15) 0.156(14) 0.011(13) 0.059(11) 0.028(13)
C92 0.109(13) 0.250(19) 0.142(16) 0.057(15) 0.053(12) 0.025(14)
C93 0.17(3) 0.35(4) 0.27(4) -0.10(3) 0.04(2) 0.09(3)
O16 0.189(19) 0.36(3) 0.19(2) 0.04(2) 0.038(16) 0.02(2)
N4 0.30(2) 0.32(2) 0.27(2) 0.006(16) 0.112(15) 0.030(16)
C94 0.27(2) 0.27(2) 0.27(2) 0.010(17) 0.092(16) 0.024(17)
C95 0.23(3) 0.36(3) 0.30(3) -0.03(3) 0.11(2) 0.07(2)
C96 0.29(3) 0.35(3) 0.23(3) -0.01(3) 0.10(2) -0.03(3)

loop_
_atom_type_symbol
_atom_type_description
_atom_type_scat_dispersion_real
_atom_type_scat_dispersion_imag
_atom_type_scat_source
C C 0.0181 0.0091 'International Tables Vol C Tables 4.2.6.8 and 6.1.1.4'
H H 0.0000 0.0000 'International Tables Vol C Tables 4.2.6.8 and 6.1.1.4'
Dy Dy -9.8046 9.8477 'International Tables Vol C Tables 4.2.6.8 and 6.1.1.4'
N N 0.0311 0.0180 'International Tables Vol C Tables 4.2.6.8 and 6.1.1.4'
O O 0.0492 0.0322 'International Tables Vol C Tables 4.2.6.8 and 6.1.1.4'

loop_
_geom_angle_atom_site_label_1
_geom_angle_atom_site_label_2
_geom_angle_atom_site_label_3
_geom_angle
_geom_angle_site_symmetry_1
_geom_angle_site_symmetry_3
_geom_angle_publ_flag
O2 Dy1 O6 82.5(2) . 2_646 ?
O2 Dy1 O4 81.47(18) . 4_565 ?
O6 Dy1 O4 136.30(17) 2_646 4_565 ?
O2 Dy1 O9 117.89(18) . . ?
O6 Dy1 O9 77.29(18) 2_646 . ?
O4 Dy1 O9 74.96(18) 4_565 . ?
O2 Dy1 O12 162.43(16) . 3_656 ?
O6 Dy1 O12 97.16(17) 2_646 3_656 ?
O4 Dy1 O12 109.64(15) 4_565 3_656 ?
O9 Dy1 O12 78.87(15) . 3_656 ?
O2 Dy1 O8 80.10(18) . 4_666 ?
O6 Dy1 O8 74.22(19) 2_646 4_666 ?
O4 Dy1 O8 141.1(2) 4_565 4_666 ?
O9 Dy1 O8 143.76(18) . 4_666 ?
O12 Dy1 O8 82.90(16) 3_656 4_666 ?
O2 Dy1 O13 90.8(3) . . ?
O6 Dy1 O13 147.6(2) 2_646 . ?
O4 Dy1 O13 72.9(2) 4_565 . ?
O9 Dy1 O13 132.5(2) . . ?
O12 Dy1 O13 80.1(2) 3_656 . ?
O8 Dy1 O13 73.4(2) 4_666 . ?
O5 Dy2 O10 155.22(18) . . ?
O5 Dy2 O3 82.13(19) . 4_565 ?
O10 Dy2 O3 78.93(19) . 4_565 ?
O5 Dy2 O1 86.2(2) . . ?
O10 Dy2 O1 105.91(18) . . ?
O3 Dy2 O1 80.0(2) 4_565 . ?
O5 Dy2 O7 92.00(19) . 3_666 ?
O10 Dy2 O7 89.08(17) . 3_666 ?
O3 Dy2 O7 132.3(2) 4_565 3_666 ?
O1 Dy2 O7 147.10(19) . 3_666 ?
O5 Dy2 O11 125.97(17) . 4_666 ?
O10 Dy2 O11 78.50(16) . 4_666 ?
O3 Dy2 O11 140.63(17) 4_565 4_666 ?
O1 Dy2 O11 75.75(19) . 4_666 ?
O7 Dy2 O11 78.94(19) 3_666 4_666 ?
O5 Dy2 O14 76.3(3) . . ?
O10 Dy2 O14 81.5(3) . . ?
O3 Dy2 O14 66.6(3) 4_565 . ?
O1 Dy2 O14 143.9(3) . . ?
O7 Dy2 O14 66.1(3) 3_666 . ?
O11 Dy2 O14 139.7(3) 4_666 . ?
O5 Dy2 O12 74.94(16) . 4_666 ?
O10 Dy2 O12 128.93(15) . 4_666 ?
O3 Dy2 O12 145.35(18) 4_565 4_666 ?
O1 Dy2 O12 72.96(15) . 4_666 ?
O7 Dy2 O12 74.86(16) 3_666 4_666 ?
O11 Dy2 O12 51.17(13) 4_666 4_666 ?
O14 Dy2 O12 129.9(3) . 4_666 ?
O5 Dy2 C84 100.99(19) . 4_666 ?
O10 Dy2 C84 103.36(17) . 4_666 ?
O3 Dy2 C84 150.7(2) 4_565 4_666 ?
O1 Dy2 C84 71.23(18) . 4_666 ?
O7 Dy2 C84 76.92(18) 3_666 4_666 ?
O11 Dy2 C84 24.98(16) 4_666 4_666 ?
O14 Dy2 C84 142.7(3) . 4_666 ?
O12 Dy2 C84 26.25(14) 4_666 4_666 ?
C1 O1 Dy2 130.6(4) . . ?
C1 O2 Dy1 166.4(5) . . ?
C28 O3 Dy2 146.7(5) . 4_666 ?
C28 O4 Dy1 141.1(4) . 4_666 ?
C29 O5 Dy2 161.1(5) . . ?
C29 O6 Dy1 126.9(4) . 2_656 ?
C56 O7 Dy2 126.6(5) . 3_666 ?
C56 O8 Dy1 141.8(5) . 4_565 ?
C57 O9 Dy1 122.6(4) . . ?
C57 O10 Dy2 159.7(4) . . ?
C84 O11 Dy2 100.8(4) . 4_565 ?
C84 O12 Dy1 142.3(4) . 3_656 ?
C84 O12 Dy2 88.2(3) . 4_565 ?
Dy1 O12 Dy2 118.85(15) 3_656 4_565 ?
O1 C1 O2 127.0(6) . . ?
O1 C1 C2 117.4(6) . . ?
O2 C1 C2 115.6(6) . . ?
C7 C2 C3 119.6(6) . . ?
C7 C2 C1 121.2(6) . . ?
C3 C2 C1 119.2(7) . . ?
C2 C3 C4 120.0(7) . . ?
C2 C3 H3A 120.0 . . ?
C4 C3 H3A 120.0 . . ?
C3 C4 C5 122.6(7) . . ?
C3 C4 H4A 118.7 . . ?
C5 C4 H4A 118.7 . . ?
C6 C5 C4 115.7(6) . . ?
C6 C5 C8 122.6(6) . . ?
C4 C5 C8 121.5(6) . . ?
C5 C6 C7 121.9(7) . . ?
C5 C6 H6A 119.0 . . ?
C7 C6 H6A 119.0 . . ?
C2 C7 C6 120.1(6) . . ?
C2 C7 H7A 120.0 . . ?
C6 C7 H7A 120.0 . . ?
C9 C8 C5 126.7(6) . . ?
C9 C8 C22 121.0(5) . . ?
C5 C8 C22 112.4(5) . . ?
C8 C9 C10 126.5(7) . . ?
C8 C9 C16 117.5(6) . . ?
C10 C9 C16 116.0(6) . . ?
C15 C10 C11 118.0(10) . . ?
C15 C10 C9 120.8(9) . . ?
C11 C10 C9 121.2(10) . . ?
C12 C11 C10 124.4(17) . . ?
C12 C11 H11A 117.8 . . ?
C10 C11 H11A 117.8 . . ?
C11 C12 C13 109.6(19) . . ?
C11 C12 H12A 125.2 . . ?
C13 C12 H12A 125.2 . . ?
C14 C13 C12 126.3(16) . . ?
C14 C13 H13A 116.8 . . ?
C12 C13 H13A 116.8 . . ?
C13 C14 C15 114.2(16) . . ?
C13 C14 H14A 122.9 . . ?
C15 C14 H14A 122.9 . . ?
C10 C15 C14 123.1(13) . . ?
C10 C15 H15A 118.5 . . ?
C14 C15 H15A 118.5 . . ?
C17 C16 C21 118.1(7) . . ?
C17 C16 C9 121.3(7) . . ?
C21 C16 C9 120.7(6) . . ?
C18 C17 C16 120.1(9) . . ?
C18 C17 H17A 120.0 . . ?
C16 C17 H17A 120.0 . . ?
C19 C18 C17 121.3(9) . . ?
C19 C18 H18A 119.4 . . ?
C17 C18 H18A 119.4 . . ?
C18 C19 C20 119.6(9) . . ?
C18 C19 H19A 120.2 . . ?
C20 C19 H19A 120.2 . . ?
C21 C20 C19 119.4(9) . . ?
C21 C20 H20A 120.3 . . ?
C19 C20 H20A 120.3 . . ?
C20 C21 C16 121.6(8) . . ?
C20 C21 H21A 119.2 . . ?
C16 C21 H21A 119.2 . . ?
C27 C22 C23 117.9(6) . . ?
C27 C22 C8 119.9(6) . . ?
C23 C22 C8 122.1(5) . . ?
C24 C23 C22 121.1(6) . . ?
C24 C23 H23A 119.4 . . ?
C22 C23 H23A 119.4 . . ?
C23 C24 C25 120.9(6) . . ?
C23 C24 H24A 119.6 . . ?
C25 C24 H24A 119.6 . . ?
C26 C25 C24 117.7(6) . . ?
C26 C25 C28 120.9(6) . . ?
C24 C25 C28 121.5(6) . . ?
C25 C26 C27 122.1(6) . . ?
C25 C26 H26A 119.0 . . ?
C27 C26 H26A 119.0 . . ?
C22 C27 C26 120.2(6) . . ?
C22 C27 H27A 119.9 . . ?
C26 C27 H27A 119.9 . . ?
O4 C28 O3 125.8(6) . . ?
O4 C28 C25 117.6(6) . . ?
O3 C28 C25 116.6(6) . . ?
O6 C29 O5 124.4(6) . . ?
O6 C29 C30 117.2(6) . . ?
O5 C29 C30 118.4(6) . . ?
C35 C30 C31 118.7(6) . . ?
C35 C30 C29 121.4(6) . . ?
C31 C30 C29 119.8(6) . . ?
C32 C31 C30 121.1(6) . . ?
C32 C31 H31A 119.5 . . ?
C30 C31 H31A 119.5 . . ?
C31 C32 C33 119.6(6) . . ?
C31 C32 H32A 120.2 . . ?
C33 C32 H32A 120.2 . . ?
C34 C33 C32 118.5(6) . . ?
C34 C33 C36 121.6(5) . . ?
C32 C33 C36 119.7(6) . . ?
C33 C34 C35 121.3(6) . . ?
C33 C34 H34A 119.4 . . ?
C35 C34 H34A 119.4 . . ?
C30 C35 C34 120.5(6) . . ?
C30 C35 H35A 119.7 . . ?
C34 C35 H35A 119.7 . . ?
C37 C36 C50 122.5(5) . . ?
C37 C36 C33 123.5(5) . . ?
C50 C36 C33 114.0(5) . . ?
C36 C37 C38 122.0(5) . . ?
C36 C37 C44 122.4(6) . . ?
C38 C37 C44 115.7(5) . . ?
C43 C38 C39 118.5(7) . . ?
C43 C38 C37 121.4(6) . . ?
C39 C38 C37 120.1(7) . . ?
C40 C39 C38 118.4(8) . . ?
C40 C39 H39A 120.8 . . ?
C38 C39 H39A 120.8 . . ?
C41 C40 C39 121.7(9) . . ?
C41 C40 H40A 119.1 . . ?
C39 C40 H40A 119.1 . . ?
C40 C41 C42 119.8(8) . . ?
C40 C41 H41A 120.1 . . ?
C42 C41 H41A 120.1 . . ?
C43 C42 C41 120.3(9) . . ?
C43 C42 H42A 119.9 . . ?
C41 C42 H42A 119.9 . . ?
C42 C43 C38 121.1(9) . . ?
C42 C43 H43A 119.5 . . ?
C38 C43 H43A 119.5 . . ?
C45 C44 C49 118.7(7) . . ?
C45 C44 C37 121.3(7) . . ?
C49 C44 C37 119.9(7) . . ?
C44 C45 C46 121.0(9) . . ?
C44 C45 H45A 119.5 . . ?
C46 C45 H45A 119.5 . . ?
C47 C46 C45 119.2(9) . . ?
C47 C46 H46A 120.4 . . ?
C45 C46 H46A 120.4 . . ?
C46 C47 C48 120.8(8) . . ?
C46 C47 H47A 119.6 . . ?
C48 C47 H47A 119.6 . . ?
C47 C48 C49 120.3(9) . . ?
C47 C48 H48A 119.9 . . ?
C49 C48 H48A 119.9 . . ?
C44 C49 C48 120.0(8) . . ?
C44 C49 H49A 120.0 . . ?
C48 C49 H49A 120.0 . . ?
C51 C50 C55 117.7(5) . . ?
C51 C50 C36 121.9(5) . . ?
C55 C50 C36 120.3(5) . . ?
C50 C51 C52 120.8(6) . . ?
C50 C51 H51A 119.6 . . ?
C52 C51 H51A 119.6 . . ?
C53 C52 C51 120.6(6) . . ?
C53 C52 H52A 119.7 . . ?
C51 C52 H52A 119.7 . . ?
C54 C53 C52 118.6(6) . . ?
C54 C53 C56 119.9(6) . . ?
C52 C53 C56 121.5(6) . . ?
C55 C54 C53 121.0(6) . . ?
C55 C54 H54A 119.5 . . ?
C53 C54 H54A 119.5 . . ?
C54 C55 C50 121.2(6) . . ?
C54 C55 H55A 119.4 . . ?
C50 C55 H55A 119.4 . . ?
O7 C56 O8 125.0(6) . . ?
O7 C56 C53 117.8(6) . . ?
O8 C56 C53 117.1(6) . . ?
O9 C57 O10 123.1(6) . . ?
O9 C57 C58 118.2(6) . . ?
O10 C57 C58 118.6(6) . . ?
C63 C58 C59 118.2(6) . . ?
C63 C58 C57 120.2(6) . . ?
C59 C58 C57 121.6(6) . . ?
C58 C59 C60 120.9(7) . . ?
C58 C59 H59A 119.6 . . ?
C60 C59 H59A 119.6 . . ?
C61 C60 C59 121.3(7) . . ?
C61 C60 H60A 119.4 . . ?
C59 C60 H60A 119.4 . . ?
C60 C61 C62 118.2(6) . . ?
C60 C61 C64 119.3(6) . . ?
C62 C61 C64 122.4(6) . . ?
C61 C62 C63 120.8(6) . . ?
C61 C62 H62A 119.6 . . ?
C63 C62 H62A 119.6 . . ?
C58 C63 C62 120.5(6) . . ?
C58 C63 H63A 119.8 . . ?
C62 C63 H63A 119.8 . . ?
C65 C64 C61 123.5(5) . . ?
C65 C64 C78 121.4(5) . . ?
C61 C64 C78 115.1(5) . . ?
C64 C65 C72 124.1(6) . . ?
C64 C65 C66 123.2(8) . . ?
C72 C65 C66 112.5(7) . . ?
C64 C65 C66B 118.6(9) . . ?
C72 C65 C66B 117.3(9) . . ?
C67 C66 C71 120.0 . . ?
C67 C66 C65 118.7(9) . . ?
C71 C66 C65 120.7(9) . . ?
C68 C67 C66 120.0 . . ?
C68 C67 H67A 120.0 . . ?
C66 C67 H67A 120.0 . . ?
C69 C68 C67 120.0 . . ?
C69 C68 H68A 120.0 . . ?
C67 C68 H68A 120.0 . . ?
C68 C69 C70 120.0 . . ?
C68 C69 H69A 120.0 . . ?
C70 C69 H69A 120.0 . . ?
C69 C70 C71 120.0 . . ?
C69 C70 H70A 120.0 . . ?
C71 C70 H70A 120.0 . . ?
C70 C71 C66 120.0 . . ?
C70 C71 H71A 120.0 . . ?
C66 C71 H71A 120.0 . . ?
C67B C66B C71B 120.0 . . ?
C67B C66B C65 123.2(11) . . ?
C71B C66B C65 116.8(11) . . ?
C66B C67B C68B 120.0 . . ?
C66B C67B H67B 120.0 . . ?
C68B C67B H67B 120.0 . . ?
C69B C68B C67B 120.0 . . ?
C69B C68B H68B 120.0 . . ?
C67B C68B H68B 120.0 . . ?
C70B C69B C68B 120.0 . . ?
C70B C69B H69B 120.0 . . ?
C68B C69B H69B 120.0 . . ?
C71B C70B C69B 120.0 . . ?
C71B C70B H70B 120.0 . . ?
C69B C70B H70B 120.0 . . ?
C70B C71B C66B 120.0 . . ?
C70B C71B H71B 120.0 . . ?
C66B C71B H71B 120.0 . . ?
C77 C72 C73 115.9(8) . . ?
C77 C72 C65 122.1(7) . . ?
C73 C72 C65 121.8(7) . . ?
C72 C73 C74 123.3(10) . . ?
C72 C73 H73A 118.3 . . ?
C74 C73 H73A 118.3 . . ?
C75 C74 C73 119.8(11) . . ?
C75 C74 H74A 120.1 . . ?
C73 C74 H74A 120.1 . . ?
C74 C75 C76 118.5(9) . . ?
C74 C75 H75A 120.8 . . ?
C76 C75 H75A 120.8 . . ?
C75 C76 C77 120.9(9) . . ?
C75 C76 H76A 119.5 . . ?
C77 C76 H76A 119.5 . . ?
C72 C77 C76 121.3(8) . . ?
C72 C77 H77A 119.3 . . ?
C76 C77 H77A 119.3 . . ?
C79 C78 C83 117.8(5) . . ?
C79 C78 C64 122.2(5) . . ?
C83 C78 C64 120.0(5) . . ?
C80 C79 C78 121.9(6) . . ?
C80 C79 H79A 119.0 . . ?
C78 C79 H79A 119.0 . . ?
C79 C80 C81 120.5(6) . . ?
C79 C80 H80A 119.7 . . ?
C81 C80 H80A 119.7 . . ?
C80 C81 C82 117.8(5) . . ?
C80 C81 C84 121.9(5) . . ?
C82 C81 C84 120.3(6) . . ?
C83 C82 C81 121.0(6) . . ?
C83 C82 H82A 119.5 . . ?
C81 C82 H82A 119.5 . . ?
C82 C83 C78 120.7(6) . . ?
C82 C83 H83A 119.6 . . ?
C78 C83 H83A 119.6 . . ?
O11 C84 O12 119.5(5) . . ?
O11 C84 C81 121.0(6) . . ?
O12 C84 C81 119.5(5) . . ?
O11 C84 Dy2 54.2(3) . 4_565 ?
O12 C84 Dy2 65.6(3) . 4_565 ?
C81 C84 Dy2 173.8(4) . 4_565 ?
C85B O13 Dy1 149.3(18) . . ?
C85 O13 Dy1 135.7(15) . . ?
C86 N1 C85 127.2(12) . . ?
C86 N1 C87 117.9(11) . . ?
C85 N1 C87 114.9(10) . . ?
O13 C85 N1 118.8(16) . . ?
O13 C85 H85A 120.6 . . ?
N1 C85 H85A 120.6 . . ?
N1 C86 H86A 109.5 . . ?
N1 C86 H86B 109.5 . . ?
H86A C86 H86B 109.5 . . ?
N1 C86 H86C 109.5 . . ?
H86A C86 H86C 109.5 . . ?
H86B C86 H86C 109.5 . . ?
N1 C87 H87A 109.5 . . ?
N1 C87 H87B 109.5 . . ?
H87A C87 H87B 109.5 . . ?
N1 C87 H87C 109.5 . . ?
H87A C87 H87C 109.5 . . ?
H87B C87 H87C 109.5 . . ?
C86B N1B C85B 122.1(12) . . ?
C86B N1B C87B 118.6(12) . . ?
C85B N1B C87B 116.7(10) . . ?
O13 C85B N1B 119.2(17) . . ?
O13 C85B H85B 120.4 . . ?
N1B C85B H85B 120.4 . . ?
N1B C86B H86D 109.5 . . ?
N1B C86B H86E 109.5 . . ?
H86D C86B H86E 109.5 . . ?
N1B C86B H86F 109.5 . . ?
H86D C86B H86F 109.5 . . ?
H86E C86B H86F 109.5 . . ?
N1B C87B H87D 109.5 . . ?
N1B C87B H87E 109.5 . . ?
H87D C87B H87E 109.5 . . ?
N1B C87B H87F 109.5 . . ?
H87D C87B H87F 109.5 . . ?
H87E C87B H87F 109.5 . . ?
C88B O14 Dy2 147.7(14) . . ?
C88 O14 Dy2 146.7(13) . . ?
C88 N2 C90 119.6(15) . . ?
C88 N2 C89 118.3(14) . . ?
C90 N2 C89 114.1(13) . . ?
O14 C88 N2 130.4(18) . . ?
O14 C88 H88A 114.8 . . ?
N2 C88 H88A 114.8 . . ?
N2 C89 H89A 109.5 . . ?
N2 C89 H89B 109.5 . . ?
H89A C89 H89B 109.5 . . ?
N2 C89 H89C 109.5 . . ?
H89A C89 H89C 109.5 . . ?
H89B C89 H89C 109.5 . . ?
N2 C90 H90A 109.5 . . ?
N2 C90 H90B 109.5 . . ?
H90A C90 H90B 109.5 . . ?
N2 C90 H90C 109.5 . . ?
H90A C90 H90C 109.5 . . ?
H90B C90 H90C 109.5 . . ?
C88B N2B C89B 123.7(13) . . ?
C88B N2B C90B 117.9(12) . . ?
C89B N2B C90B 117.7(12) . . ?
O14 C88B N2B 120.7(19) . . ?
O14 C88B H88B 119.7 . . ?
N2B C88B H88B 119.7 . . ?
N2B C90B H90D 109.5 . . ?
N2B C90B H90E 109.5 . . ?
H90D C90B H90E 109.5 . . ?
N2B C90B H90F 109.5 . . ?
H90D C90B H90F 109.5 . . ?
H90E C90B H90F 109.5 . . ?
N2B C89B H89D 109.5 . . ?
N2B C89B H89E 109.5 . . ?
H89D C89B H89E 109.5 . . ?
N2B C89B H89F 109.5 . . ?
H89D C89B H89F 109.5 . . ?
H89E C89B H89F 109.5 . . ?
C92 N3 C93 120.8(12) . . ?
C92 N3 C91 120.1(12) . . ?
C93 N3 C91 118.1(11) . . ?
O15 C91 N3 109(2) . . ?
O15 C91 H91A 125.3 . . ?
N3 C91 H91A 125.3 . . ?
N3 C92 H92A 109.5 . . ?
N3 C92 H92B 109.5 . . ?
H92A C92 H92B 109.5 . . ?
N3 C92 H92C 109.5 . . ?
H92A C92 H92C 109.5 . . ?
H92B C92 H92C 109.5 . . ?
N3 C93 H93A 109.5 . . ?
N3 C93 H93B 109.5 . . ?
H93A C93 H93B 109.5 . . ?
N3 C93 H93C 109.5 . . ?
H93A C93 H93C 109.5 . . ?
H93B C93 H93C 109.5 . . ?
C96 N4 C95 122.9(15) . . ?
C96 N4 C94 122.6(15) . . ?
C95 N4 C94 114.5(13) . . ?
O16 C94 N4 109.4(19) . . ?
O16 C94 H94 125.3 . . ?
N4 C94 H94 125.3 . . ?
N4 C95 H95A 109.5 . . ?
N4 C95 H95B 109.5 . . ?
H95A C95 H95B 109.5 . . ?
N4 C95 H95C 109.5 . . ?
H95A C95 H95C 109.5 . . ?
H95B C95 H95C 109.5 . . ?
N4 C96 H96A 109.5 . . ?
N4 C96 H96B 109.5 . . ?
H96A C96 H96B 109.5 . . ?
N4 C96 H96C 109.5 . . ?
H96A C96 H96C 109.5 . . ?
H96B C96 H96C 109.5 . . ?

loop_
_geom_bond_atom_site_label_1
_geom_bond_atom_site_label_2
_geom_bond_distance
_geom_bond_site_symmetry_2
_geom_bond_publ_flag
Dy1 O2 2.237(5) . ?
Dy1 O6 2.287(5) 2_646 ?
Dy1 O4 2.321(4) 4_565 ?
Dy1 O9 2.324(4) . ?
Dy1 O12 2.332(4) 3_656 ?
Dy1 O8 2.335(4) 4_666 ?
Dy1 O13 2.351(6) . ?
Dy2 O5 2.259(5) . ?
Dy2 O10 2.274(4) . ?
Dy2 O3 2.282(5) 4_565 ?
Dy2 O1 2.293(4) . ?
Dy2 O7 2.315(5) 3_666 ?
Dy2 O11 2.396(4) 4_666 ?
Dy2 O14 2.507(9) . ?
Dy2 O12 2.643(4) 4_666 ?
Dy2 C84 2.901(6) 4_666 ?
O1 C1 1.226(8) . ?
O2 C1 1.237(8) . ?
O3 C28 1.247(8) . ?
O4 C28 1.236(8) . ?
O5 C29 1.256(8) . ?
O6 C29 1.247(8) . ?
O7 C56 1.247(8) . ?
O8 C56 1.251(8) . ?
O9 C57 1.245(8) . ?
O10 C57 1.273(7) . ?
O11 C84 1.248(7) . ?
O12 C84 1.284(7) . ?
C1 C2 1.525(8) . ?
C2 C7 1.352(9) . ?
C2 C3 1.352(10) . ?
C3 C4 1.376(11) . ?
C3 H3A 0.9300 . ?
C4 C5 1.380(10) . ?
C4 H4A 0.9300 . ?
C5 C6 1.373(9) . ?
C5 C8 1.478(8) . ?
C6 C7 1.392(9) . ?
C6 H6A 0.9300 . ?
C7 H7A 0.9300 . ?
C8 C9 1.350(9) . ?
C8 C22 1.494(8) . ?
C9 C10 1.474(9) . ?
C9 C16 1.501(9) . ?
C10 C15 1.371(14) . ?
C10 C11 1.402(16) . ?
C11 C12 1.40(2) . ?
C11 H11A 0.9300 . ?
C12 C13 1.47(3) . ?
C12 H12A 0.9300 . ?
C13 C14 1.35(3) . ?
C13 H13A 0.9300 . ?
C14 C15 1.399(15) . ?
C14 H14A 0.9300 . ?
C15 H15A 0.9300 . ?
C16 C17 1.378(10) . ?
C16 C21 1.390(10) . ?
C17 C18 1.367(12) . ?
C17 H17A 0.9300 . ?
C18 C19 1.364(14) . ?
C18 H18A 0.9300 . ?
C19 C20 1.374(13) . ?
C19 H19A 0.9300 . ?
C20 C21 1.363(11) . ?
C20 H20A 0.9300 . ?
C21 H21A 0.9300 . ?
C22 C27 1.373(9) . ?
C22 C23 1.386(8) . ?
C23 C24 1.379(8) . ?
C23 H23A 0.9300 . ?
C24 C25 1.380(9) . ?
C24 H24A 0.9300 . ?
C25 C26 1.362(9) . ?
C25 C28 1.507(9) . ?
C26 C27 1.388(9) . ?
C26 H26A 0.9300 . ?
C27 H27A 0.9300 . ?
C29 C30 1.494(9) . ?
C30 C35 1.368(9) . ?
C30 C31 1.385(10) . ?
C31 C32 1.377(9) . ?
C31 H31A 0.9300 . ?
C32 C33 1.396(9) . ?
C32 H32A 0.9300 . ?
C33 C34 1.371(9) . ?
C33 C36 1.502(8) . ?
C34 C35 1.376(9) . ?
C34 H34A 0.9300 . ?
C35 H35A 0.9300 . ?
C36 C37 1.355(9) . ?
C36 C50 1.494(8) . ?
C37 C38 1.487(9) . ?
C37 C44 1.490(8) . ?
C38 C43 1.391(10) . ?
C38 C39 1.403(10) . ?
C39 C40 1.398(11) . ?
C39 H39A 0.9300 . ?
C40 C41 1.339(14) . ?
C40 H40A 0.9300 . ?
C41 C42 1.383(14) . ?
C41 H41A 0.9300 . ?
C42 C43 1.358(11) . ?
C42 H42A 0.9300 . ?
C43 H43A 0.9300 . ?
C44 C45 1.371(10) . ?
C44 C49 1.381(10) . ?
C45 C46 1.415(11) . ?
C45 H45A 0.9300 . ?
C46 C47 1.352(14) . ?
C46 H46A 0.9300 . ?
C47 C48 1.361(14) . ?
C47 H47A 0.9300 . ?
C48 C49 1.403(11) . ?
C48 H48A 0.9300 . ?
C49 H49A 0.9300 . ?
C50 C51 1.384(8) . ?
C50 C55 1.391(9) . ?
C51 C52 1.392(8) . ?
C51 H51A 0.9300 . ?
C52 C53 1.379(9) . ?
C52 H52A 0.9300 . ?
C53 C54 1.376(9) . ?
C53 C56 1.501(8) . ?
C54 C55 1.373(9) . ?
C54 H54A 0.9300 . ?
C55 H55A 0.9300 . ?
C57 C58 1.496(9) . ?
C58 C63 1.367(9) . ?
C58 C59 1.369(9) . ?
C59 C60 1.396(10) . ?
C59 H59A 0.9300 . ?
C60 C61 1.352(9) . ?
C60 H60A 0.9300 . ?
C61 C62 1.374(9) . ?
C61 C64 1.484(8) . ?
C62 C63 1.403(10) . ?
C62 H62A 0.9300 . ?
C63 H63A 0.9300 . ?
C64 C65 1.350(9) . ?
C64 C78 1.509(8) . ?
C65 C72 1.485(9) . ?
C65 C66 1.497(8) . ?
C65 C66B 1.520(9) . ?
C66 C67 1.3900 . ?
C66 C71 1.3900 . ?
C67 C68 1.3900 . ?
C67 H67A 0.9300 . ?
C68 C69 1.3900 . ?
C68 H68A 0.9300 . ?
C69 C70 1.3900 . ?
C69 H69A 0.9300 . ?
C70 C71 1.3900 . ?
C70 H70A 0.9300 . ?
C71 H71A 0.9300 . ?
C66B C67B 1.3900 . ?
C66B C71B 1.3900 . ?
C67B C68B 1.3900 . ?
C67B H67B 0.9300 . ?
C68B C69B 1.3900 . ?
C68B H68B 0.9300 . ?
C69B C70B 1.3900 . ?
C69B H69B 0.9300 . ?
C70B C71B 1.3900 . ?
C70B H70B 0.9300 . ?
C71B H71B 0.9300 . ?
C72 C77 1.358(10) . ?
C72 C73 1.364(11) . ?
C73 C74 1.375(15) . ?
C73 H73A 0.9300 . ?
C74 C75 1.341(16) . ?
C74 H74A 0.9300 . ?
C75 C76 1.364(14) . ?
C75 H75A 0.9300 . ?
C76 C77 1.384(11) . ?
C76 H76A 0.9300 . ?
C77 H77A 0.9300 . ?
C78 C79 1.376(8) . ?
C78 C83 1.390(8) . ?
C79 C80 1.368(8) . ?
C79 H79A 0.9300 . ?
C80 C81 1.386(9) . ?
C80 H80A 0.9300 . ?
C81 C82 1.394(8) . ?
C81 C84 1.474(8) . ?
C82 C83 1.370(9) . ?
C82 H82A 0.9300 . ?
C83 H83A 0.9300 . ?
O13 C85B 1.237(16) . ?
O13 C85 1.274(16) . ?
N1 C86 1.367(14) . ?
N1 C85 1.428(15) . ?
N1 C87 1.528(16) . ?
C85 H85A 0.9300 . ?
C86 H86A 0.9600 . ?
C86 H86B 0.9600 . ?
C86 H86C 0.9600 . ?
C87 H87A 0.9600 . ?
C87 H87B 0.9600 . ?
C87 H87C 0.9600 . ?
N1B C86B 1.406(15) . ?
N1B C85B 1.447(15) . ?
N1B C87B 1.484(16) . ?
C85B H85B 0.9300 . ?
C86B H86D 0.9600 . ?
C86B H86E 0.9600 . ?
C86B H86F 0.9600 . ?
C87B H87D 0.9600 . ?
C87B H87E 0.9600 . ?
C87B H87F 0.9600 . ?
O14 C88B 1.247(17) . ?
O14 C88 1.216(15) . ?
N2 C88 1.412(17) . ?
N2 C90 1.462(17) . ?
N2 C89 1.499(17) . ?
C88 H88A 0.9300 . ?
C89 H89A 0.9600 . ?
C89 H89B 0.9600 . ?
C89 H89C 0.9600 . ?
C90 H90A 0.9600 . ?
C90 H90B 0.9600 . ?
C90 H90C 0.9600 . ?
N2B C88B 1.414(16) . ?
N2B C89B 1.418(17) . ?
N2B C90B 1.492(17) . ?
C88B H88B 0.9300 . ?
C90B H90D 0.9600 . ?
C90B H90E 0.9600 . ?
C90B H90F 0.9600 . ?
C89B H89D 0.9600 . ?
C89B H89E 0.9600 . ?
C89B H89F 0.9600 . ?
O15 C91 1.245(18) . ?
N3 C92 1.416(16) . ?
N3 C93 1.447(16) . ?
N3 C91 1.454(16) . ?
C91 H91A 0.9300 . ?
C92 H92A 0.9600 . ?
C92 H92B 0.9600 . ?
C92 H92C 0.9600 . ?
C93 H93A 0.9600 . ?
C93 H93B 0.9600 . ?
C93 H93C 0.9600 . ?
O16 C94 1.326(19) . ?
N4 C96 1.392(19) . ?
N4 C95 1.436(19) . ?
N4 C94 1.454(19) . ?
C94 H94 0.9300 . ?
C95 H95A 0.9600 . ?
C95 H95B 0.9600 . ?
C95 H95C 0.9600 . ?
C96 H96A 0.9600 . ?
C96 H96B 0.9600 . ?
C96 H96C 0.9600 . ?

loop_
_geom_torsion_atom_site_label_1
_geom_torsion_atom_site_label_2
_geom_torsion_atom_site_label_3
_geom_torsion_atom_site_label_4
_geom_torsion
_geom_torsion_site_symmetry_1
_geom_torsion_site_symmetry_2
_geom_torsion_site_symmetry_3
_geom_torsion_site_symmetry_4
_geom_torsion_publ_flag
Dy2 O1 C1 O2 4.5(12) . . . . ?
Dy2 O1 C1 C2 -175.2(4) . . . . ?
Dy1 O2 C1 O1 18(3) . . . . ?
Dy1 O2 C1 C2 -162.3(18) . . . . ?
O1 C1 C2 C7 175.3(7) . . . . ?
O2 C1 C2 C7 -4.4(10) . . . . ?
O1 C1 C2 C3 -4.6(12) . . . . ?
O2 C1 C2 C3 175.6(9) . . . . ?
C7 C2 C3 C4 1.6(17) . . . . ?
C1 C2 C3 C4 -178.4(11) . . . . ?
C2 C3 C4 C5 -3(2) . . . . ?
C3 C4 C5 C6 1.9(17) . . . . ?
C3 C4 C5 C8 176.2(11) . . . . ?
C4 C5 C6 C7 -0.2(12) . . . . ?
C8 C5 C6 C7 -174.5(7) . . . . ?
C3 C2 C7 C6 0.0(13) . . . . ?
C1 C2 C7 C6 -180.0(7) . . . . ?
C5 C6 C7 C2 -0.7(12) . . . . ?
C6 C5 C8 C9 -65.8(10) . . . . ?
C4 C5 C8 C9 120.2(10) . . . . ?
C6 C5 C8 C22 113.6(7) . . . . ?
C4 C5 C8 C22 -60.4(10) . . . . ?
C5 C8 C9 C10 -5.8(12) . . . . ?
C22 C8 C9 C10 174.8(7) . . . . ?
C5 C8 C9 C16 171.7(6) . . . . ?
C22 C8 C9 C16 -7.7(10) . . . . ?
C8 C9 C10 C15 158.1(9) . . . . ?
C16 C9 C10 C15 -19.4(12) . . . . ?
C8 C9 C10 C11 -24.9(15) . . . . ?
C16 C9 C10 C11 157.6(10) . . . . ?
C15 C10 C11 C12 3(2) . . . . ?
C9 C10 C11 C12 -173.7(16) . . . . ?
C10 C11 C12 C13 -14(3) . . . . ?
C11 C12 C13 C14 26(3) . . . . ?
C12 C13 C14 C15 -23(3) . . . . ?
C11 C10 C15 C14 0.9(19) . . . . ?
C9 C10 C15 C14 178.0(11) . . . . ?
C13 C14 C15 C10 8(2) . . . . ?
C8 C9 C16 C17 114.2(8) . . . . ?
C10 C9 C16 C17 -68.1(10) . . . . ?
C8 C9 C16 C21 -63.8(9) . . . . ?
C10 C9 C16 C21 113.9(8) . . . . ?
C21 C16 C17 C18 0.9(13) . . . . ?
C9 C16 C17 C18 -177.2(8) . . . . ?
C16 C17 C18 C19 0.0(16) . . . . ?
C17 C18 C19 C20 -0.3(18) . . . . ?
C18 C19 C20 C21 -0.2(17) . . . . ?
C19 C20 C21 C16 1.0(15) . . . . ?
C17 C16 C21 C20 -1.4(12) . . . . ?
C9 C16 C21 C20 176.7(8) . . . . ?
C9 C8 C22 C27 115.6(8) . . . . ?
C5 C8 C22 C27 -63.9(8) . . . . ?
C9 C8 C22 C23 -62.3(9) . . . . ?
C5 C8 C22 C23 118.2(7) . . . . ?
C27 C22 C23 C24 0.9(10) . . . . ?
C8 C22 C23 C24 178.8(6) . . . . ?
C22 C23 C24 C25 -2.3(11) . . . . ?
C23 C24 C25 C26 0.6(11) . . . . ?
C23 C24 C25 C28 -178.2(7) . . . . ?
C24 C25 C26 C27 2.4(13) . . . . ?
C28 C25 C26 C27 -178.8(8) . . . . ?
C23 C22 C27 C26 2.1(12) . . . . ?
C8 C22 C27 C26 -175.9(7) . . . . ?
C25 C26 C27 C22 -3.8(14) . . . . ?
Dy1 O4 C28 O3 -7.9(14) 4_666 . . . ?
Dy1 O4 C28 C25 171.1(5) 4_666 . . . ?
Dy2 O3 C28 O4 -41.5(15) 4_666 . . . ?
Dy2 O3 C28 C25 139.5(7) 4_666 . . . ?
C26 C25 C28 O4 166.0(8) . . . . ?
C24 C25 C28 O4 -15.2(11) . . . . ?
C26 C25 C28 O3 -14.9(11) . . . . ?
C24 C25 C28 O3 163.9(7) . . . . ?
Dy1 O6 C29 O5 8.6(10) 2_656 . . . ?
Dy1 O6 C29 C30 -171.7(4) 2_656 . . . ?
Dy2 O5 C29 O6 -41.0(19) . . . . ?
Dy2 O5 C29 C30 139.3(13) . . . . ?
O6 C29 C30 C35 24.2(10) . . . . ?
O5 C29 C30 C35 -156.2(7) . . . . ?
O6 C29 C30 C31 -156.8(7) . . . . ?
O5 C29 C30 C31 22.9(10) . . . . ?
C35 C30 C31 C32 -1.1(12) . . . . ?
C29 C30 C31 C32 179.8(7) . . . . ?
C30 C31 C32 C33 4.8(12) . . . . ?
C31 C32 C33 C34 -3.9(11) . . . . ?
C31 C32 C33 C36 171.5(7) . . . . ?
C32 C33 C34 C35 -0.7(11) . . . . ?
C36 C33 C34 C35 -176.0(6) . . . . ?
C31 C30 C35 C34 -3.5(11) . . . . ?
C29 C30 C35 C34 175.5(6) . . . . ?
C33 C34 C35 C30 4.5(11) . . . . ?
C34 C33 C36 C37 -122.8(7) . . . . ?
C32 C33 C36 C37 61.9(9) . . . . ?
C34 C33 C36 C50 59.9(8) . . . . ?
C32 C33 C36 C50 -115.4(7) . . . . ?
C50 C36 C37 C38 9.3(10) . . . . ?
C33 C36 C37 C38 -167.7(6) . . . . ?
C50 C36 C37 C44 -170.3(6) . . . . ?
C33 C36 C37 C44 12.7(10) . . . . ?
C36 C37 C38 C43 56.6(10) . . . . ?
C44 C37 C38 C43 -123.8(7) . . . . ?
C36 C37 C38 C39 -123.2(8) . . . . ?
C44 C37 C38 C39 56.5(9) . . . . ?
C43 C38 C39 C40 -4.7(12) . . . . ?
C37 C38 C39 C40 175.1(8) . . . . ?
C38 C39 C40 C41 5.4(15) . . . . ?
C39 C40 C41 C42 -2.0(16) . . . . ?
C40 C41 C42 C43 -2.1(16) . . . . ?
C41 C42 C43 C38 2.8(14) . . . . ?
C39 C38 C43 C42 0.7(12) . . . . ?
C37 C38 C43 C42 -179.1(7) . . . . ?
C36 C37 C44 C45 50.7(10) . . . . ?
C38 C37 C44 C45 -128.9(7) . . . . ?
C36 C37 C44 C49 -131.7(7) . . . . ?
C38 C37 C44 C49 48.7(9) . . . . ?
C49 C44 C45 C46 0.7(13) . . . . ?
C37 C44 C45 C46 178.3(8) . . . . ?
C44 C45 C46 C47 0.1(16) . . . . ?
C45 C46 C47 C48 0.8(17) . . . . ?
C46 C47 C48 C49 -2.4(17) . . . . ?
C45 C44 C49 C48 -2.2(12) . . . . ?
C37 C44 C49 C48 -179.9(7) . . . . ?
C47 C48 C49 C44 3.2(14) . . . . ?
C37 C36 C50 C51 48.0(9) . . . . ?
C33 C36 C50 C51 -134.7(6) . . . . ?
C37 C36 C50 C55 -134.4(7) . . . . ?
C33 C36 C50 C55 42.9(8) . . . . ?
C55 C50 C51 C52 -0.1(10) . . . . ?
C36 C50 C51 C52 177.6(6) . . . . ?
C50 C51 C52 C53 1.4(11) . . . . ?
C51 C52 C53 C54 -0.5(10) . . . . ?
C51 C52 C53 C56 -177.8(6) . . . . ?
C52 C53 C54 C55 -1.7(11) . . . . ?
C56 C53 C54 C55 175.6(6) . . . . ?
C53 C54 C55 C50 3.1(11) . . . . ?
C51 C50 C55 C54 -2.1(10) . . . . ?
C36 C50 C55 C54 -179.8(6) . . . . ?
Dy2 O7 C56 O8 -46.9(10) 3_666 . . . ?
Dy2 O7 C56 C53 134.1(5) 3_666 . . . ?
Dy1 O8 C56 O7 -19.9(13) 4_565 . . . ?
Dy1 O8 C56 C53 159.1(5) 4_565 . . . ?
C54 C53 C56 O7 -146.8(7) . . . . ?
C52 C53 C56 O7 30.5(10) . . . . ?
C54 C53 C56 O8 34.2(9) . . . . ?
C52 C53 C56 O8 -148.6(7) . . . . ?
Dy1 O9 C57 O10 11.2(9) . . . . ?
Dy1 O9 C57 C58 -167.7(4) . . . . ?
Dy2 O10 C57 O9 -99.3(13) . . . . ?
Dy2 O10 C57 C58 79.6(14) . . . . ?
O9 C57 C58 C63 2.3(10) . . . . ?
O10 C57 C58 C63 -176.7(7) . . . . ?
O9 C57 C58 C59 -178.2(7) . . . . ?
O10 C57 C58 C59 2.9(10) . . . . ?
C63 C58 C59 C60 3.8(13) . . . . ?
C57 C58 C59 C60 -175.8(8) . . . . ?
C58 C59 C60 C61 -1.6(16) . . . . ?
C59 C60 C61 C62 -1.2(14) . . . . ?
C59 C60 C61 C64 176.1(8) . . . . ?
C60 C61 C62 C63 1.6(12) . . . . ?
C64 C61 C62 C63 -175.6(7) . . . . ?
C59 C58 C63 C62 -3.4(12) . . . . ?
C57 C58 C63 C62 176.2(7) . . . . ?
C61 C62 C63 C58 0.7(13) . . . . ?
C60 C61 C64 C65 83.2(9) . . . . ?
C62 C61 C64 C65 -99.6(9) . . . . ?
C60 C61 C64 C78 -95.0(8) . . . . ?
C62 C61 C64 C78 82.2(8) . . . . ?
C61 C64 C65 C72 176.1(6) . . . . ?
C78 C64 C65 C72 -5.9(10) . . . . ?
C61 C64 C65 C66 0.7(12) . . . . ?
C78 C64 C65 C66 178.8(8) . . . . ?
C61 C64 C65 C66B -3.4(12) . . . . ?
C78 C64 C65 C66B 174.7(10) . . . . ?
C64 C65 C66 C67 79.3(11) . . . . ?
C72 C65 C66 C67 -96.5(9) . . . . ?
C64 C65 C66 C71 -109.8(10) . . . . ?
C72 C65 C66 C71 74.4(11) . . . . ?
C71 C66 C67 C68 0.0 . . . . ?
C65 C66 C67 C68 171.0(12) . . . . ?
C66 C67 C68 C69 0.0 . . . . ?
C67 C68 C69 C70 0.0 . . . . ?
C68 C69 C70 C71 0.0 . . . . ?
C69 C70 C71 C66 0.0 . . . . ?
C67 C66 C71 C70 0.0 . . . . ?
C65 C66 C71 C70 -170.8(12) . . . . ?
C64 C65 C66B C67B 112.9(12) . . . . ?
C72 C65 C66B C67B -66.6(14) . . . . ?
C64 C65 C66B C71B -68.7(14) . . . . ?
C72 C65 C66B C71B 111.8(11) . . . . ?
C71B C66B C67B C68B 0.0 . . . . ?
C65 C66B C67B C68B 178.4(17) . . . . ?
C66B C67B C68B C69B 0.0 . . . . ?
C67B C68B C69B C70B 0.0 . . . . ?
C68B C69B C70B C71B 0.0 . . . . ?
C69B C70B C71B C66B 0.0 . . . . ?
C67B C66B C71B C70B 0.0 . . . . ?
C65 C66B C71B C70B -178.5(16) . . . . ?
C64 C65 C72 C77 -60.4(11) . . . . ?
C66 C65 C72 C77 115.4(10) . . . . ?
C66B C65 C72 C77 119.1(11) . . . . ?
C64 C65 C72 C73 124.8(10) . . . . ?
C66 C65 C72 C73 -59.4(12) . . . . ?
C66B C65 C72 C73 -55.7(13) . . . . ?
C77 C72 C73 C74 5.1(19) . . . . ?
C65 C72 C73 C74 -179.8(12) . . . . ?
C72 C73 C74 C75 -4(2) . . . . ?
C73 C74 C75 C76 1(2) . . . . ?
C74 C75 C76 C77 2(2) . . . . ?
C73 C72 C77 C76 -2.1(15) . . . . ?
C65 C72 C77 C76 -177.1(9) . . . . ?
C75 C76 C77 C72 -1.5(17) . . . . ?
C65 C64 C78 C79 127.3(7) . . . . ?
C61 C64 C78 C79 -54.5(8) . . . . ?
C65 C64 C78 C83 -54.8(9) . . . . ?
C61 C64 C78 C83 123.4(7) . . . . ?
C83 C78 C79 C80 4.7(10) . . . . ?
C64 C78 C79 C80 -177.3(6) . . . . ?
C78 C79 C80 C81 -2.3(11) . . . . ?
C79 C80 C81 C82 -2.2(10) . . . . ?
C79 C80 C81 C84 178.5(6) . . . . ?
C80 C81 C82 C83 4.2(10) . . . . ?
C84 C81 C82 C83 -176.5(6) . . . . ?
C81 C82 C83 C78 -1.7(11) . . . . ?
C79 C78 C83 C82 -2.7(10) . . . . ?
C64 C78 C83 C82 179.3(6) . . . . ?
Dy2 O11 C84 O12 6.2(6) 4_565 . . . ?
Dy2 O11 C84 C81 -175.3(5) 4_565 . . . ?
Dy1 O12 C84 O11 133.0(5) 3_656 . . . ?
Dy2 O12 C84 O11 -5.5(6) 4_565 . . . ?
Dy1 O12 C84 C81 -45.5(9) 3_656 . . . ?
Dy2 O12 C84 C81 176.0(5) 4_565 . . . ?
Dy1 O12 C84 Dy2 138.5(6) 3_656 . . 4_565 ?
C80 C81 C84 O11 160.1(6) . . . . ?
C82 C81 C84 O11 -19.2(9) . . . . ?
C80 C81 C84 O12 -21.4(9) . . . . ?
C82 C81 C84 O12 159.2(6) . . . . ?
Dy1 O13 C85 N1 -133(2) . . . . ?
C86 N1 C85 O13 173(3) . . . . ?
C87 N1 C85 O13 -9(4) . . . . ?
Dy1 O13 C85B N1B 101(3) . . . . ?
C86B N1B C85B O13 -148(3) . . . . ?
C87B N1B C85B O13 13(4) . . . . ?
Dy2 O14 C88 N2 -177(2) . . . . ?
C90 N2 C88 O14 -168(3) . . . . ?
C89 N2 C88 O14 -21(5) . . . . ?
Dy2 O14 C88B N2B -165(3) . . . . ?
C89B N2B C88B O14 -9(6) . . . . ?
C90B N2B C88B O14 -179(3) . . . . ?
C92 N3 C91 O15 172(3) . . . . ?
C93 N3 C91 O15 4(4) . . . . ?
C96 N4 C94 O16 171(5) . . . . ?
C95 N4 C94 O16 -12(7) . . . . ?
